data_1517158
loop_
_publ_author_name
'Milton, Marilyn Daisy'
'Onodera, Gen'
'Nishibayashi, Yoshiaki'
'Uemura, Sakae'

_publ_section_title
;
 Double phosphinylation of propargylic alcohols: a novel synthetic route
 to 1,2-bis(diphenylphosphino)ethane derivatives.
;
_journal_issue 22
_journal_name_full 'Organic letters'
_journal_page_first 3993
_journal_page_last 3995
_journal_paper_doi 10.1021/ol048347k
_journal_volume 6
_journal_year 2004
_chemical_formula_moiety 'C33 H29 O2.50 P2 '
_chemical_formula_sum 'C33 H29 O2.5 P2'
_chemical_formula_weight 527.54
_space_group_IT_number 15
_symmetry_cell_setting monoclinic
_symmetry_Int_Tables_number 15
_symmetry_space_group_name_Hall '-C 2yc'
_symmetry_space_group_name_H-M 'C 1 2/c 1'
_cell_angle_alpha 90
_cell_angle_beta 118.400(1)
_cell_angle_gamma 90
_cell_formula_units_Z 8
_cell_length_a 32.114(2)
_cell_length_b 8.7757(3)
_cell_length_c 22.7056(7)
_cell_measurement_reflns_used 16618
_cell_measurement_temperature 296.1
_cell_measurement_theta_max 27.4
_cell_measurement_theta_min 2.5
_cell_volume 5628.8(4)
_computing_cell_refinement PROCESS-AUTO
_computing_data_collection PROCESS-AUTO
_computing_data_reduction CrystalStructure
_computing_publication_material 'CrystalStructure 3.6.0'
_computing_structure_refinement CRYSTALS
_computing_structure_solution SIR97
_diffrn_detector_area_resol_mean 10.00
_diffrn_measured_fraction_theta_full 0.9630
_diffrn_measured_fraction_theta_max 0.9311
_diffrn_measurement_device_type 'Rigaku RAXIS-RAPID'
_diffrn_measurement_method \w
_diffrn_radiation_type 'Mo K\a'
_diffrn_radiation_wavelength 0.7107
_diffrn_reflns_av_R_equivalents 0.035
_diffrn_reflns_limit_h_max 41
_diffrn_reflns_limit_h_min -41
_diffrn_reflns_limit_k_max 10
_diffrn_reflns_limit_k_min -11
_diffrn_reflns_limit_l_max 29
_diffrn_reflns_limit_l_min -29
_diffrn_reflns_number 24072
_diffrn_reflns_theta_full 25.00
_diffrn_reflns_theta_max 27.47
_exptl_absorpt_coefficient_mu 0.184
_exptl_absorpt_correction_type none
_exptl_crystal_colour colorless
_exptl_crystal_density_diffrn 1.245
_exptl_crystal_density_method 'not measured'
_exptl_crystal_description block
_exptl_crystal_F_000 2216.00
_exptl_crystal_size_max 0.80
_exptl_crystal_size_mid 0.60
_exptl_crystal_size_min 0.40
_refine_diff_density_max 2.09
_refine_diff_density_min -2.13
_refine_ls_extinction_method none
_refine_ls_goodness_of_fit_ref 1.439
_refine_ls_hydrogen_treatment mixed
_refine_ls_number_parameters 371
_refine_ls_number_reflns 18863
_refine_ls_R_factor_gt 0.0580
_refine_ls_shift/su_max 36.8780
_refine_ls_structure_factor_coef Fsqd
_refine_ls_weighting_details 'w = 1/[0.0020Fo^2^ + 1.0000\s(Fo^2^)]/(4Fo^2^)'
_refine_ls_weighting_scheme calc
_refine_ls_wR_factor_ref 0.1830
_reflns_number_gt 14842
_reflns_number_total 23114
_reflns_threshold_expression F^2^>2.0\s(F^2^)
_cod_data_source_file ol048347ksi20040916_120149.cif
_cod_data_source_block '_milton'
_cod_original_formula_sum 'C33 H29 O2.50 P2 '
_cod_database_code 1517158

loop_
_symmetry_equiv_pos_site_id
_symmetry_equiv_pos_as_xyz
1 +X,+Y,+Z
2 -X,+Y,1/2-Z
3 -X,-Y,-Z
4 +X,-Y,1/2+Z
5 1/2+X,1/2+Y,+Z
6 1/2-X,1/2+Y,1/2-Z
7 1/2-X,1/2-Y,-Z
8 1/2+X,1/2-Y,1/2+Z

loop_
_atom_site_label
_atom_site_type_symbol
_atom_site_fract_x
_atom_site_fract_y
_atom_site_fract_z
_atom_site_U_iso_or_equiv
_atom_site_adp_type
_atom_site_occupancy
_atom_site_symmetry_multiplicity
_atom_site_calc_flag
_atom_site_refinement_flags
P(1) P 0.1825 0.0975 0.8669 0.0380(1) Uani 1.00 1 d .
P(2) P 0.0717 0.2609 0.6722 0.0375(1) Uani 1.00 1 d .
O(1) O 0.2290 0.1732 0.8899 0.0492(3) Uani 1.00 1 d .
O(2) O 0.0381 0.1544 0.6783 0.0499(3) Uani 1.00 1 d .
O(3) O 0.0000 0.0054 0.2500 0.0810(7) Uani 1.00 2 d S
C(1) C 0.1438 0.0988 0.7759 0.0362(4) Uani 1.00 1 d .
C(2) C 0.1288 0.2582 0.7467 0.0365(4) Uani 1.00 1 d .
C(3) C 0.1555 0.3824 0.7698 0.0478(5) Uani 1.00 1 d .
C(4) C 0.1663 0.0092 0.7408 0.0422(4) Uani 1.00 1 d .
C(5) C 0.2030 0.0707 0.7332 0.0591(6) Uani 1.00 1 d .
C(6) C 0.2226 -0.0088 0.6998 0.0732(7) Uani 1.00 1 d .
C(7) C 0.2058 -0.1485 0.6733 0.0776(7) Uani 1.00 1 d .
C(8) C 0.1699 -0.2105 0.6808 0.0819(8) Uani 1.00 1 d .
C(9) C 0.1501 -0.1336 0.7147 0.0609(6) Uani 1.00 1 d .
C(10) C 0.1490 0.1830 0.9034 0.0411(4) Uani 1.00 1 d .
C(11) C 0.1002 0.2047 0.8693 0.0556(5) Uani 1.00 1 d .
C(12) C 0.0776 0.2784 0.8998 0.0679(6) Uani 1.00 1 d .
C(13) C 0.1033 0.3328 0.9640 0.0682(7) Uani 1.00 1 d .
C(14) C 0.1517 0.3097 0.9988 0.0622(6) Uani 1.00 1 d .
C(15) C 0.1744 0.2360 0.9694 0.0484(5) Uani 1.00 1 d .
C(16) C 0.1891 -0.1034 0.8873 0.0504(5) Uani 1.00 1 d .
C(17) C 0.2331 -0.1694 0.9064 0.0652(6) Uani 1.00 1 d .
C(18) C 0.2404 -0.3231 0.9213 0.0846(8) Uani 1.00 1 d .
C(19) C 0.2049 -0.4087 0.9172 0.0829(8) Uani 1.00 1 d .
C(20) C 0.1611 -0.3510 0.8988 0.0849(8) Uani 1.00 1 d .
C(21) C 0.1530 -0.1929 0.8833 0.0667(6) Uani 1.00 1 d .
C(22) C 0.0510 0.4551 0.6586 0.0432(4) Uani 1.00 1 d .
C(23) C 0.0333 0.5244 0.5968 0.0667(6) Uani 1.00 1 d .
C(24) C 0.0142 0.6695 0.5876 0.0895(8) Uani 1.00 1 d .
C(25) C 0.0133 0.7467 0.6386 0.0750(7) Uani 1.00 1 d .
C(26) C 0.0312 0.6802 0.7003 0.0685(7) Uani 1.00 1 d .
C(27) C 0.0494 0.5338 0.7104 0.0599(6) Uani 1.00 1 d .
C(28) C 0.0833 0.2074 0.6048 0.0458(4) Uani 1.00 1 d .
C(29) C 0.1145 0.2865 0.5902 0.0672(6) Uani 1.00 1 d .
C(30) C 0.1240 0.2345 0.5401 0.0910(9) Uani 1.00 1 d .
C(31) C 0.1026 0.1040 0.5056 0.0906(9) Uani 1.00 1 d .
C(32) C 0.0720 0.0276 0.5194 0.0888(9) Uani 1.00 1 d .
C(33) C 0.0620 0.0784 0.5685 0.0655(6) Uani 1.00 1 d .
H(1) H 0.1155 0.0466 0.7676 0.048 Uiso 1.00 1 c R
H(2) H 0.2150 0.1689 0.7514 0.078 Uiso 1.00 1 c R
H(3) H 0.1250 -0.1801 0.7203 0.070 Uiso 1.00 1 c R
H(4) H 0.1575 -0.3073 0.6608 0.097 Uiso 1.00 1 c R
H(5) H 0.2588 -0.1062 0.9094 0.108 Uiso 1.00 1 c R
H(6) H 0.2715 -0.3659 0.9352 0.128 Uiso 1.00 1 c R
H(7) H 0.2106 -0.5139 0.9279 0.096 Uiso 1.00 1 c R
H(8) H 0.1228 -0.1494 0.8708 0.023 Uiso 1.00 1 c R
H(9) H 0.0822 0.1660 0.8250 0.075 Uiso 1.00 1 c R
H(10) H 0.2077 0.2202 0.9938 0.056 Uiso 1.00 1 c R
H(11) H 0.1690 0.3466 1.0434 0.078 Uiso 1.00 1 c R
H(12) H 0.0877 0.3857 0.9845 0.081 Uiso 1.00 1 c R
H(13) H 0.0441 0.2919 0.8764 0.090 Uiso 1.00 1 c R
H(14) H 0.0608 0.4866 0.7529 0.050 Uiso 1.00 1 c R
H(15) H 0.0313 0.7363 0.7366 0.132 Uiso 1.00 1 c R
H(16) H -0.0002 0.8464 0.6312 0.088 Uiso 1.00 1 c R
H(17) H 0.0018 0.7163 0.5447 0.105 Uiso 1.00 1 c R
H(18) H 0.0346 0.4742 0.5605 0.086 Uiso 1.00 1 c R
H(19) H 0.1295 0.3783 0.6145 0.078 Uiso 1.00 1 c R
H(20) H 0.1457 0.2917 0.5303 0.130 Uiso 1.00 1 c R
H(21) H 0.2482 0.0368 0.6955 0.109 Uiso 1.00 1 c R
H(22) H 0.2197 -0.2010 0.6505 0.072 Uiso 1.00 1 c R
H(23) H 0.1370 -0.4162 0.8966 0.107 Uiso 1.00 1 c R
H(24) H 0.1094 0.0702 0.4710 0.097 Uiso 1.00 1 c R
H(25) H 0.0583 -0.0635 0.4958 0.081 Uiso 1.00 1 c R
H(26) H 0.0399 0.0237 0.5773 0.058 Uiso 1.00 1 c R
H(27) H 0.1440 0.4840 0.7460 0.066 Uiso 1.00 1 c R
H(28) H 0.1910 0.3880 0.8100 0.070 Uiso 1.00 1 c R
H(29) H 0.0090 -0.0540 0.2240 0.0395 Uiso 1.00 1 c .

loop_
_atom_site_aniso_label
_atom_site_aniso_U_11
_atom_site_aniso_U_22
_atom_site_aniso_U_33
_atom_site_aniso_U_12
_atom_site_aniso_U_13
_atom_site_aniso_U_23
P(1) 0.0353 0.0432 0.0338 -0.0019 0.0151 0.0027
P(2) 0.0362 0.0406 0.0362 0.0034 0.0176 0.0037
O(1) 0.0363 0.0611 0.0460 -0.0043 0.0163 0.0040
O(2) 0.0408 0.0529 0.0561 -0.0038 0.0233 0.0060
O(3) 0.1285 0.0473 0.1033 0.0000 0.0847 0.0000
C(1) 0.0347 0.0379 0.0354 -0.0008 0.0160 0.0017
C(2) 0.0381 0.0398 0.0355 0.0022 0.0206 0.0017
C(3) 0.0498 0.0427 0.0491 -0.0043 0.0220 -0.0019
C(4) 0.0428 0.0460 0.0353 0.0083 0.0166 0.0031
C(5) 0.0545 0.0673 0.0653 0.0035 0.0364 -0.0039
C(6) 0.0658 0.0972 0.0720 0.0186 0.0453 0.0014
C(7) 0.0811 0.0919 0.0616 0.0331 0.0354 -0.0063
C(8) 0.0999 0.0596 0.0821 0.0108 0.0399 -0.0216
C(9) 0.0738 0.0477 0.0631 -0.0032 0.0342 -0.0079
C(10) 0.0395 0.0466 0.0379 -0.0056 0.0190 -0.0006
C(11) 0.0415 0.0804 0.0459 -0.0056 0.0216 -0.0086
C(12) 0.0453 0.0939 0.0717 -0.0003 0.0336 -0.0031
C(13) 0.0763 0.0750 0.0754 -0.0050 0.0539 -0.0117
C(14) 0.0726 0.0709 0.0495 -0.0103 0.0344 -0.0108
C(15) 0.0468 0.0560 0.0389 -0.0038 0.0175 0.0014
C(16) 0.0646 0.0488 0.0364 -0.0039 0.0230 0.0017
C(17) 0.0721 0.0552 0.0604 0.0143 0.0250 0.0083
C(18) 0.1070 0.0646 0.0736 0.0218 0.0358 0.0110
C(19) 0.1176 0.0580 0.0654 0.0037 0.0374 0.0025
C(20) 0.1258 0.0681 0.0683 -0.0353 0.0522 -0.0029
C(21) 0.0818 0.0617 0.0642 -0.0116 0.0408 0.0020
C(22) 0.0404 0.0439 0.0438 0.0046 0.0187 0.0031
C(23) 0.0887 0.0506 0.0461 0.0157 0.0200 0.0017
C(24) 0.1271 0.0601 0.0613 0.0309 0.0286 0.0151
C(25) 0.0862 0.0505 0.0852 0.0204 0.0382 0.0037
C(26) 0.0778 0.0614 0.0806 0.0151 0.0492 -0.0037
C(27) 0.0724 0.0600 0.0599 0.0183 0.0418 0.0084
C(28) 0.0486 0.0508 0.0358 0.0139 0.0185 0.0055
C(29) 0.0658 0.0928 0.0555 -0.0019 0.0389 -0.0042
C(30) 0.0842 0.1403 0.0702 0.0201 0.0545 0.0145
C(31) 0.1207 0.1023 0.0578 0.0440 0.0498 0.0011
C(32) 0.1397 0.0647 0.0674 0.0207 0.0536 -0.0113
C(33) 0.0932 0.0467 0.0571 0.0073 0.0362 -0.0035

loop_
_atom_type_symbol
_atom_type_description
_atom_type_scat_dispersion_real
_atom_type_scat_dispersion_imag
_atom_type_scat_source
C C 0.003 0.002
;
International Tables for Crystallography
(1992, Vol. C, Tables 4.2.6.8 and 6.1.1.4)
;
H H 0.000 0.000
;
International Tables for Crystallography
(1992, Vol. C, Table 6.1.1.4)
;
O O 0.011 0.006
;
International Tables for Crystallography
(1992, Vol. C, Tables 4.2.6.8 and 6.1.1.4)
;
P P 0.102 0.094
;
International Tables for Crystallography
(1992, Vol. C, Tables 4.2.6.8 and 6.1.1.4)
;

loop_
_geom_angle_atom_site_label_1
_geom_angle_atom_site_label_2
_geom_angle_atom_site_label_3
_geom_angle
_geom_angle_site_symmetry_1
C(1) P(1) O(1) 114.9141 .
C(10) P(1) O(1) 111.8549 .
C(16) P(1) O(1) 111.7472 .
P(1) C(1) C(2) 113.5438 .
P(1) C(1) C(4) 110.4898 .
C(10) P(1) C(1) 106.4506 .
C(16) P(1) C(1) 103.1569 .
P(1) C(10) C(11) 124.1700 .
P(1) C(10) C(15) 117.2803 .
C(16) P(1) C(10) 108.1240 .
P(1) C(16) C(17) 117.5663 .
P(1) C(16) C(21) 123.3900 .
C(2) P(2) O(2) 111.2854 .
C(22) P(2) O(2) 112.7090 .
C(28) P(2) O(2) 111.7081 .
P(2) C(2) C(1) 112.8364 .
P(2) C(2) C(3) 122.2380 .
C(22) P(2) C(2) 107.4414 .
C(28) P(2) C(2) 105.2452 .
P(2) C(22) C(23) 122.0507 .
P(2) C(22) C(27) 119.1058 .
C(28) P(2) C(22) 108.0714 .
P(2) C(28) C(29) 122.6529 .
P(2) C(28) C(33) 118.5094 .
C(1) C(2) C(3) 124.7842 .
C(4) C(1) C(2) 112.1265 .
C(1) C(4) C(5) 120.6293 .
C(1) C(4) C(9) 121.1583 .
C(9) C(4) C(5) 118.1983 .
C(4) C(5) C(6) 120.6763 .
C(4) C(9) C(8) 120.1256 .
C(5) C(6) C(7) 120.5894 .
C(6) C(7) C(8) 119.2592 .
C(7) C(8) C(9) 121.1379 .
C(15) C(10) C(11) 118.4965 .
C(10) C(11) C(12) 120.4902 .
C(10) C(15) C(14) 120.3827 .
C(11) C(12) C(13) 120.1618 .
C(12) C(13) C(14) 119.9363 .
C(13) C(14) C(15) 120.5034 .
C(21) C(16) C(17) 119.0285 .
C(16) C(17) C(18) 120.6615 .
C(16) C(21) C(20) 119.4950 .
C(17) C(18) C(19) 119.5699 .
C(18) C(19) C(20) 122.5234 .
C(19) C(20) C(21) 118.7216 .
C(27) C(22) C(23) 118.6629 .
C(22) C(23) C(24) 119.8695 .
C(22) C(27) C(26) 120.3195 .
C(23) C(24) C(25) 121.1826 .
C(24) C(25) C(26) 119.5655 .
C(25) C(26) C(27) 120.3637 .
C(33) C(28) C(29) 118.7621 .
C(28) C(29) C(30) 119.8331 .
C(28) C(33) C(32) 120.7764 .
C(29) C(30) C(31) 119.9376 .
C(30) C(31) C(32) 120.2141 .
C(31) C(32) C(33) 120.4659 .
P(1) C(1) H(1) 106.7771 .
H(29) O(3) H(29) 111.8704 55502
H(1) C(1) C(2) 106.3644 .
H(1) C(1) C(4) 107.0971 .
C(2) C(3) H(28) 126.7471 .
C(2) C(3) H(27) 120.5293 .
H(28) C(3) H(27) 112.4492 .
C(4) C(5) H(2) 119.3917 .
C(4) C(9) H(3) 119.7587 .
H(2) C(5) C(6) 119.9308 .
C(5) C(6) H(21) 118.6964 .
H(21) C(6) C(7) 120.7132 .
C(6) C(7) H(22) 119.1849 .
C(7) C(8) H(4) 118.8845 .
H(22) C(7) C(8) 121.5499 .
C(8) C(9) H(3) 120.1146 .
H(4) C(8) C(9) 119.9403 .
C(10) C(11) H(9) 119.4805 .
C(10) C(15) H(10) 119.8436 .
H(9) C(11) C(12) 120.0124 .
C(11) C(12) H(13) 120.1141 .
H(13) C(12) C(13) 119.7242 .
C(12) C(13) H(12) 119.9135 .
C(13) C(14) H(11) 119.1130 .
H(12) C(13) C(14) 120.1495 .
C(14) C(15) H(10) 119.7733 .
H(11) C(14) C(15) 120.3813 .
C(16) C(17) H(5) 119.1789 .
C(16) C(21) H(8) 120.0751 .
H(5) C(17) C(18) 120.1592 .
C(17) C(18) H(6) 119.0422 .
H(6) C(18) C(19) 121.3807 .
C(18) C(19) H(7) 118.2730 .
C(19) C(20) H(23) 119.4713 .
H(7) C(19) C(20) 119.2030 .
C(20) C(21) H(8) 120.4264 .
H(23) C(20) C(21) 121.8071 .
C(22) C(23) H(18) 120.6383 .
C(22) C(27) H(14) 119.4242 .
H(18) C(23) C(24) 119.4853 .
C(23) C(24) H(17) 119.4363 .
H(17) C(24) C(25) 119.3754 .
C(24) C(25) H(16) 119.9596 .
C(25) C(26) H(15) 119.2844 .
H(16) C(25) C(26) 120.4671 .
C(26) C(27) H(14) 120.2563 .
H(15) C(26) C(27) 120.3493 .
C(28) C(29) H(19) 120.1957 .
C(28) C(33) H(26) 119.8522 .
H(19) C(29) C(30) 119.9685 .
C(29) C(30) H(20) 118.7779 .
H(20) C(30) C(31) 121.2843 .
C(30) C(31) H(24) 118.8094 .
C(31) C(32) H(25) 118.7705 .
H(24) C(31) C(32) 120.9622 .
C(32) C(33) H(26) 119.3703 .
H(25) C(32) C(33) 120.7301 .

loop_
_geom_bond_atom_site_label_1
_geom_bond_atom_site_label_2
_geom_bond_distance
_geom_bond_site_symmetry_2
P(1) O(1) 1.4833 .
P(1) C(1) 1.8372 .
P(1) C(10) 1.8023 .
P(1) C(16) 1.8091 .
P(2) O(2) 1.4824 .
P(2) C(2) 1.8103 .
P(2) C(22) 1.8021 .
P(2) C(28) 1.8019 .
C(1) C(2) 1.5240 .
C(1) C(4) 1.5239 .
C(2) C(3) 1.3290 .
C(4) C(5) 1.3803 .
C(4) C(9) 1.3790 .
C(5) C(6) 1.3828 .
C(6) C(7) 1.3596 .
C(7) C(8) 1.3568 .
C(8) C(9) 1.3850 .
C(10) C(11) 1.3945 .
C(10) C(15) 1.4004 .
C(11) C(12) 1.3767 .
C(12) C(13) 1.3744 .
C(13) C(14) 1.3828 .
C(14) C(15) 1.3646 .
C(16) C(17) 1.3933 .
C(16) C(21) 1.3679 .
C(17) C(18) 1.3836 .
C(18) C(19) 1.3313 .
C(19) C(20) 1.3593 .
C(20) C(21) 1.4247 .
C(22) C(23) 1.3799 .
C(22) C(27) 1.3856 .
C(23) C(24) 1.3852 .
C(24) C(25) 1.3549 .
C(25) C(26) 1.3663 .
C(26) C(25) 1.3663 .
C(26) C(27) 1.3838 .
C(27) C(26) 1.3838 .
C(28) C(29) 1.3819 .
C(28) C(33) 1.3755 .
C(29) C(30) 1.3853 .
C(30) C(31) 1.3734 .
C(31) C(32) 1.3463 .
C(32) C(33) 1.3716 .
O(3) H(29) 0.9306 .
O(3) H(29) 0.9306 55502
C(1) H(1) 0.9540 .
C(3) H(27) 1.0164 .
C(3) H(28) 1.0716 .
C(5) H(2) 0.9540 .
C(6) H(21) 0.9588 .
C(7) H(22) 0.9482 .
C(8) H(4) 0.9555 .
C(9) H(3) 0.9647 .
C(11) H(9) 0.9536 .
C(12) H(13) 0.9542 .
C(13) H(12) 0.9502 .
C(14) H(11) 0.9516 .
C(15) H(10) 0.9509 .
C(17) H(5) 0.9681 .
C(18) H(6) 0.9684 .
C(19) H(7) 0.9501 .
C(20) H(23) 0.9443 .
C(21) H(8) 0.9507 .
C(23) H(18) 0.9522 .
C(24) H(17) 0.9517 .
C(25) H(16) 0.9551 .
C(26) H(15) 0.9584 .
C(27) H(14) 0.9476 .
C(29) H(19) 0.9657 .
C(30) H(20) 0.9689 .
C(31) H(24) 0.9561 .
C(32) H(25) 0.9471 .
C(33) H(26) 0.9533 .
H(15) C(26) 0.9584 .

loop_
_geom_contact_atom_site_label_1
_geom_contact_atom_site_label_2
_geom_contact_distance
_geom_contact_site_symmetry_2
P(1) C(2) 2.8169 .
P(1) C(3) 3.1701 .
P(1) C(4) 2.7673 .
P(1) C(5) 3.4093 .
P(1) C(11) 2.8313 .
P(1) C(15) 2.7429 .
P(1) C(17) 2.7471 .
P(1) C(21) 2.8050 .
P(2) C(1) 2.7823 .
P(2) C(3) 2.7587 .
P(2) C(4) 3.4692 .
P(2) C(23) 2.7912 .
P(2) C(27) 2.7562 .
P(2) C(29) 2.8006 .
P(2) C(33) 2.7395 .
O(1) C(1) 2.8056 .
O(1) C(2) 3.3943 .
O(1) C(3) 3.2030 .
O(1) C(4) 3.3314 .
O(1) C(5) 3.3686 .
O(1) C(7) 3.4289 55606
O(1) C(10) 2.7275 .
O(1) C(15) 3.1034 .
O(1) C(16) 2.7316 .
O(1) C(17) 3.0242 .
O(2) O(3) 2.8301 55603
O(2) C(1) 3.0840 .
O(2) C(2) 2.7246 .
O(2) C(12) 3.4463 55602
O(2) C(22) 2.7400 .
O(2) C(27) 3.3905 .
O(2) C(28) 2.7241 .
O(2) C(33) 3.0117 .
O(3) O(2) 2.8301 55603
O(3) C(11) 3.5773 55603
O(3) C(25) 3.5123 56603
O(3) C(26) 3.3117 56603
C(1) C(3) 2.5298 .
C(1) C(5) 2.5241 .
C(1) C(9) 2.5295 .
C(1) C(10) 2.9153 .
C(1) C(11) 3.1883 .
C(1) C(16) 2.8568 .
C(1) C(21) 3.4513 .
C(1) C(28) 3.5488 .
C(2) C(4) 2.5287 .
C(2) C(5) 3.0288 .
C(2) C(10) 3.3650 .
C(2) C(11) 3.3561 .
C(2) C(22) 2.9121 .
C(2) C(27) 3.3230 .
C(2) C(28) 2.8705 .
C(2) C(29) 3.3688 .
C(3) C(4) 3.3906 .
C(3) C(5) 3.4223 .
C(3) C(10) 3.5931 .
C(3) C(19) 3.4698 56501
C(3) C(22) 3.1586 .
C(3) C(27) 3.2895 .
C(4) C(6) 2.4010 .
C(4) C(7) 2.7790 .
C(4) C(8) 2.3952 .
C(4) C(16) 3.2026 .
C(4) C(28) 3.4405 .
C(5) C(7) 2.3820 .
C(5) C(8) 2.7265 .
C(5) C(9) 2.3677 .
C(6) C(8) 2.3437 .
C(6) C(9) 2.7376 .
C(7) O(1) 3.4289 54606
C(7) C(9) 2.3880 .
C(9) C(16) 3.5110 .
C(10) C(12) 2.4058 .
C(10) C(13) 2.7749 .
C(10) C(14) 2.3992 .
C(10) C(16) 2.9240 .
C(10) C(21) 3.3402 .
C(11) O(3) 3.5773 55603
C(11) C(13) 2.3844 .
C(11) C(14) 2.7565 .
C(11) C(15) 2.4019 .
C(12) O(2) 3.4463 55602
C(12) C(14) 2.3871 .
C(12) C(15) 2.7616 .
C(13) C(15) 2.3854 .
C(16) C(18) 2.4128 .
C(16) C(19) 2.7514 .
C(16) C(20) 2.4125 .
C(17) C(19) 2.3462 .
C(17) C(20) 2.7455 .
C(17) C(21) 2.3795 .
C(18) C(20) 2.3592 .
C(18) C(21) 2.7626 .
C(19) C(3) 3.4698 54501
C(19) C(21) 2.3956 .
C(22) C(24) 2.3930 .
C(22) C(25) 2.7743 .
C(22) C(26) 2.4023 .
C(22) C(28) 2.9170 .
C(22) C(29) 3.4329 .
C(23) C(25) 2.3870 .
C(23) C(26) 2.7463 .
C(23) C(27) 2.3787 .
C(23) C(28) 3.1748 .
C(23) C(29) 3.3999 .
C(24) C(26) 2.3514 .
C(24) C(27) 2.7344 .
C(25) O(3) 3.5123 56603
C(25) C(27) 2.3860 .
C(26) O(3) 3.3117 56603
C(26) O(3) 3.3117 56504
C(26) C(22) 2.4023 .
C(26) C(23) 2.7463 .
C(26) C(24) 2.3514 .
C(28) C(30) 2.3944 .
C(28) C(31) 2.7582 .
C(28) C(32) 2.3884 .
C(29) C(31) 2.3884 .
C(29) C(32) 2.7426 .
C(29) C(33) 2.3730 .
C(30) C(32) 2.3579 .
C(30) C(33) 2.7329 .
C(31) C(33) 2.3594 .
P(1) H(1) 2.3016 .
P(1) H(2) 3.3121 .
P(1) H(5) 2.8070 .
P(1) H(8) 2.9223 .
P(1) H(9) 2.9527 .
P(1) H(10) 2.8104 .
P(1) H(28) 2.9294 .
P(2) H(1) 2.7041 .
P(2) H(9) 3.4253 .
P(2) H(13) 3.3498 55602
P(2) H(14) 2.8296 .
P(2) H(18) 2.9116 .
P(2) H(19) 2.9219 .
P(2) H(26) 2.8151 .
P(2) H(27) 2.8865 .
P(2) H(29) 3.3148 55504
O(1) H(1) 3.5490 .
O(1) H(2) 2.9577 .
O(1) H(5) 2.5920 .
O(1) H(7) 3.0193 56501
O(1) H(10) 2.7822 .
O(1) H(22) 2.4935 55606
O(1) H(28) 2.4957 .
O(2) H(1) 2.5275 .
O(2) H(9) 2.9360 .
O(2) H(13) 2.6180 55602
O(2) H(14) 3.2737 .
O(2) H(16) 2.9523 54501
O(2) H(26) 2.5899 .
O(2) H(29) 3.3432 55603
O(2) H(29) 1.9103 55504
O(3) H(1) 3.5656 55603
O(3) H(9) 2.8029 55603
O(3) H(15) 2.5564 56603
O(3) H(16) 2.9918 56603
C(1) H(2) 2.6688 .
C(1) H(3) 2.6876 .
C(1) H(8) 3.3519 .
C(1) H(9) 2.7574 .
C(1) H(27) 3.4481 .
C(1) H(28) 2.8670 .
C(2) H(1) 2.0129 .
C(2) H(2) 2.8291 .
C(2) H(9) 2.9307 .
C(2) H(14) 3.0158 .
C(2) H(19) 3.1914 .
C(2) H(27) 2.0425 .
C(2) H(28) 2.1492 .
C(3) H(1) 3.2053 .
C(3) H(2) 2.8463 .
C(3) H(7) 3.2876 56501
C(3) H(14) 3.0175 .
C(3) H(19) 3.2140 .
C(3) H(21) 3.1168 55606
C(4) H(1) 2.0217 .
C(4) H(2) 2.0268 .
C(4) H(3) 2.0378 .
C(4) H(4) 3.2563 .
C(4) H(21) 3.2562 .
C(5) H(1) 3.2634 .
C(5) H(3) 3.2432 .
C(5) H(21) 2.0259 .
C(5) H(22) 3.2329 .
C(5) H(22) 3.3034 55606
C(5) H(28) 3.4039 .
C(6) H(2) 2.0343 .
C(6) H(2) 3.3361 54606
C(6) H(4) 3.2024 .
C(6) H(6) 3.3983 55606
C(6) H(22) 2.0012 .
C(6) H(28) 3.0249 54606
C(7) H(2) 3.2395 .
C(7) H(2) 2.7971 54606
C(7) H(3) 3.2544 .
C(7) H(4) 2.0016 .
C(7) H(21) 2.0247 .
C(7) H(28) 3.1682 54606
C(8) H(2) 3.4265 54606
C(8) H(3) 2.0468 .
C(8) H(21) 3.2163 .
C(8) H(21) 3.5645 54606
C(8) H(22) 2.0215 .
C(8) H(27) 3.3529 54501
C(9) H(1) 2.5393 .
C(9) H(2) 3.2309 .
C(9) H(4) 2.0377 .
C(9) H(22) 3.2518 .
C(9) H(27) 3.4547 54501
C(10) H(1) 2.9902 .
C(10) H(7) 3.2023 56501
C(10) H(8) 3.0286 .
C(10) H(9) 2.0403 .
C(10) H(10) 2.0471 .
C(10) H(11) 3.2620 .
C(10) H(13) 3.2677 .
C(10) H(23) 3.5341 56501
C(10) H(24) 3.2814 55504
C(10) H(28) 3.5033 .
C(11) H(1) 2.9303 .
C(11) H(8) 3.1879 .
C(11) H(10) 3.2633 .
C(11) H(12) 3.2414 .
C(11) H(13) 2.0307 .
C(11) H(14) 3.3960 .
C(11) H(23) 3.4863 56501
C(11) H(24) 3.2529 55504
C(11) H(29) 3.3855 55603
C(11) H(29) 3.4670 55504
C(12) H(9) 2.0292 .
C(12) H(11) 3.2402 .
C(12) H(12) 2.0234 .
C(12) H(23) 3.3102 56501
C(12) H(24) 3.3823 55504
C(12) H(25) 3.1588 55504
C(12) H(29) 3.4758 55603
C(13) H(9) 3.2449 .
C(13) H(10) 3.2423 .
C(13) H(11) 2.0244 .
C(13) H(13) 2.0248 .
C(13) H(23) 3.1537 56501
C(13) H(24) 3.5406 55504
C(13) H(25) 3.0309 55504
C(14) H(4) 3.5942 55504
C(14) H(7) 3.3871 56501
C(14) H(10) 2.0137 .
C(14) H(12) 2.0335 .
C(14) H(13) 3.2476 .
C(14) H(20) 3.5943 56504
C(14) H(22) 3.2234 55504
C(14) H(23) 3.2179 56501
C(14) H(24) 3.5409 55504
C(15) H(7) 2.8459 56501
C(15) H(9) 3.2644 .
C(15) H(11) 2.0202 .
C(15) H(12) 3.2412 .
C(15) H(23) 3.4063 56501
C(15) H(24) 3.4141 55504
C(16) H(1) 2.9302 .
C(16) H(3) 3.4114 .
C(16) H(5) 2.0478 .
C(16) H(6) 3.2798 .
C(16) H(8) 2.0195 .
C(16) H(10) 3.5920 .
C(16) H(23) 3.2728 .
C(17) H(6) 2.0379 .
C(17) H(7) 3.1991 .
C(17) H(8) 3.2431 .
C(17) H(20) 3.4637 54606
C(18) H(5) 2.0487 .
C(18) H(7) 1.9681 .
C(18) H(20) 3.4310 54606
C(18) H(21) 3.0986 54606
C(18) H(23) 3.1987 .
C(18) H(28) 3.3935 54501
C(19) H(5) 3.2195 .
C(19) H(6) 2.0132 .
C(19) H(8) 3.2554 .
C(19) H(21) 3.5666 54606
C(19) H(23) 2.0006 .
C(19) H(27) 3.5491 54501
C(19) H(28) 2.8774 54501
C(20) H(6) 3.2370 .
C(20) H(7) 2.0026 .
C(20) H(8) 2.0750 .
C(20) H(20) 3.2918 55504
C(20) H(27) 3.5530 54501
C(20) H(28) 3.4750 54501
C(21) H(1) 3.1237 .
C(21) H(3) 3.3699 .
C(21) H(5) 3.2500 .
C(21) H(7) 3.2571 .
C(21) H(20) 3.5613 55504
C(21) H(23) 2.0832 .
C(21) H(24) 3.1191 55504
C(22) H(13) 3.1143 55602
C(22) H(14) 2.0268 .
C(22) H(15) 3.2685 .
C(22) H(17) 3.2487 .
C(22) H(18) 2.0371 .
C(22) H(19) 3.1972 .
C(22) H(27) 2.6993 .
C(23) H(13) 3.4860 55602
C(23) H(14) 3.2343 .
C(23) H(16) 3.2477 .
C(23) H(17) 2.0298 .
C(23) H(17) 3.5518 56603
C(23) H(18) 3.1800 56603
C(23) H(19) 3.1890 .
C(23) H(27) 3.5749 .
C(24) H(15) 3.2132 .
C(24) H(16) 2.0101 .
C(24) H(18) 2.0307 .
C(24) H(18) 3.2159 56603
C(24) H(26) 3.2534 56501
C(25) H(3) 3.2222 56501
C(25) H(14) 3.2405 .
C(25) H(15) 2.0165 .
C(25) H(17) 2.0016 .
C(25) H(18) 3.2373 .
C(25) H(26) 3.1159 56501
C(25) H(29) 3.3619 56504
C(26) H(3) 3.0780 56501
C(26) H(14) 2.0333 .
C(26) H(15) 3.0108 55602
C(26) H(16) 2.0254 .
C(26) H(17) 3.2094 .
C(26) H(29) 3.4534 56504
C(27) H(3) 3.4246 56501
C(27) H(13) 3.4319 55602
C(27) H(15) 2.0430 .
C(27) H(16) 3.2512 .
C(27) H(18) 3.2466 .
C(27) H(27) 2.7827 .
C(28) H(17) 3.2580 56603
C(28) H(18) 2.7290 .
C(28) H(19) 2.0457 .
C(28) H(20) 3.2622 .
C(28) H(25) 3.2454 .
C(28) H(26) 2.0264 .
C(29) H(17) 3.5281 56603
C(29) H(18) 2.8487 .
C(29) H(20) 2.0372 .
C(29) H(24) 3.2453 .
C(29) H(26) 3.2372 .
C(30) H(6) 3.2522 55606
C(30) H(17) 3.5776 56603
C(30) H(19) 2.0465 .
C(30) H(24) 2.0164 .
C(30) H(25) 3.2069 .
C(31) H(16) 3.3061 56603
C(31) H(17) 3.3742 56603
C(31) H(19) 3.2598 .
C(31) H(20) 2.0511 .
C(31) H(25) 1.9842 .
C(31) H(26) 3.2131 .
C(32) H(16) 3.2763 56603
C(32) H(17) 3.0821 56603
C(32) H(20) 3.2387 .
C(32) H(24) 2.0128 .
C(32) H(26) 2.0181 .
C(32) H(26) 3.2292 55603
C(33) H(16) 3.5874 54501
C(33) H(17) 3.0073 56603
C(33) H(18) 3.5671 .
C(33) H(19) 3.2499 .
C(33) H(24) 3.2292 .
C(33) H(25) 2.0263 .
C(33) H(25) 3.4212 55603
C(33) H(26) 3.4887 55603
H(1) O(3) 3.5656 55603
H(2) C(6) 3.3361 55606
H(2) C(7) 2.7971 55606
H(2) C(8) 3.4265 55606
H(3) C(25) 3.2222 54501
H(3) C(26) 3.0780 54501
H(3) C(27) 3.4246 54501
H(6) C(6) 3.3983 54606
H(6) C(30) 3.2522 54606
H(7) O(1) 3.0193 54501
H(7) C(3) 3.2876 54501
H(7) C(10) 3.2023 54501
H(7) C(14) 3.3871 54501
H(7) C(15) 2.8459 54501
H(8) C(31) 3.4382 55504
H(9) O(3) 2.8029 55603
H(11) C(7) 3.1297 55504
H(11) C(8) 3.3269 55504
H(12) C(29) 3.5793 56504
H(12) C(30) 3.5576 56504
H(13) P(2) 3.3498 55602
H(13) O(2) 2.6180 55602
H(13) C(22) 3.1143 55602
H(13) C(23) 3.4860 55602
H(13) C(27) 3.4319 55602
H(14) C(26) 2.0333 .
H(15) O(3) 2.5564 56603
H(15) C(26) 3.0108 55602
H(16) O(2) 2.9523 56501
H(16) O(3) 2.9918 56603
H(16) C(26) 2.0254 .
H(16) C(31) 3.3061 56603
H(16) C(32) 3.2763 56603
H(16) C(33) 3.5874 56501
H(17) C(23) 3.5518 56603
H(17) C(26) 3.2094 .
H(17) C(28) 3.2580 56603
H(17) C(29) 3.5281 56603
H(17) C(30) 3.5776 56603
H(17) C(31) 3.3742 56603
H(17) C(32) 3.0821 56603
H(17) C(33) 3.0073 56603
H(18) C(23) 3.1800 56603
H(18) C(24) 3.2159 56603
H(20) C(17) 3.4637 55606
H(20) C(18) 3.4310 55606
H(21) C(3) 3.1168 54606
H(21) C(8) 3.5645 55606
H(21) C(18) 3.0986 55606
H(21) C(19) 3.5666 55606
H(22) O(1) 2.4935 54606
H(22) C(5) 3.3034 54606
H(23) C(10) 3.5341 54501
H(23) C(11) 3.4863 54501
H(23) C(12) 3.3102 54501
H(23) C(13) 3.1537 54501
H(23) C(14) 3.2179 54501
H(23) C(15) 3.4063 54501
H(25) C(33) 3.4212 55603
H(26) C(24) 3.2534 54501
H(26) C(25) 3.1159 54501
H(26) C(32) 3.2292 55603
H(26) C(33) 3.4887 55603
H(27) C(8) 3.3529 56501
H(27) C(9) 3.4547 56501
H(27) C(19) 3.5491 56501
H(27) C(20) 3.5530 56501
H(28) C(6) 3.0249 55606
H(28) C(7) 3.1682 55606
H(28) C(18) 3.3935 56501
H(28) C(19) 2.8774 56501
H(28) C(20) 3.4750 56501
H(29) O(2) 3.3432 55603
H(29) C(11) 3.3855 55603
H(29) C(12) 3.4758 55603

loop_
_geom_torsion_atom_site_label_1
_geom_torsion_atom_site_label_2
_geom_torsion_atom_site_label_3
_geom_torsion_atom_site_label_4
_geom_torsion
O(1) P(1) C(1) C(2) -63.6(1)
O(1) P(1) C(1) C(4) 63.4(1)
O(1) P(1) C(1) H(1) 179.5
C(10) P(1) C(1) C(2) 60.8(1)
C(10) P(1) C(1) C(4) -172.23(9)
C(10) P(1) C(1) H(1) -56.1
C(16) P(1) C(1) C(2) 174.5(1)
C(16) P(1) C(1) C(4) -58.5(1)
C(16) P(1) C(1) H(1) 57.6
O(1) P(1) C(10) C(11) 141.8(1)
O(1) P(1) C(10) C(15) -35.5(1)
C(1) P(1) C(10) C(11) 15.6(2)
C(1) P(1) C(10) C(15) -161.7(1)
C(16) P(1) C(10) C(11) -94.7(1)
C(16) P(1) C(10) C(15) 88.0(1)
O(1) P(1) C(16) C(17) -14.3(2)
O(1) P(1) C(16) C(21) 167.2(2)
C(1) P(1) C(16) C(17) 109.7(1)
C(1) P(1) C(16) C(21) -68.9(2)
C(10) P(1) C(16) C(17) -137.8(1)
C(10) P(1) C(16) C(21) 43.6(2)
O(2) P(2) C(2) C(1) 39.1(1)
O(2) P(2) C(2) C(3) -145.1(2)
C(22) P(2) C(2) C(1) 162.9(1)
C(22) P(2) C(2) C(3) -21.2(2)
C(28) P(2) C(2) C(1) -82.1(1)
C(28) P(2) C(2) C(3) 93.8(2)
O(2) P(2) C(22) C(23) -105.1(2)
O(2) P(2) C(22) C(27) 70.0(2)
C(2) P(2) C(22) C(23) 132.0(2)
C(2) P(2) C(22) C(27) -53.0(2)
C(28) P(2) C(22) C(23) 18.9(2)
C(28) P(2) C(22) C(27) -166.1(1)
O(2) P(2) C(28) C(29) -178.2(1)
O(2) P(2) C(28) C(33) -1.4(1)
C(2) P(2) C(28) C(29) -57.3(1)
C(2) P(2) C(28) C(33) 119.5(1)
C(22) P(2) C(28) C(29) 57.3(1)
C(22) P(2) C(28) C(33) -125.9(1)
P(1) C(1) C(2) P(2) -151.0(1)
P(1) C(1) C(2) C(3) 33.2(3)
C(4) C(1) C(2) P(2) 82.9(1)
C(4) C(1) C(2) C(3) -92.9(2)
H(1) C(1) C(2) P(2) -33.9
H(1) C(1) C(2) C(3) 150.4
P(1) C(1) C(4) C(5) -76.0(2)
P(1) C(1) C(4) C(9) 105.4(1)
C(2) C(1) C(4) C(5) 51.7(2)
C(2) C(1) C(4) C(9) -126.9(1)
H(1) C(1) C(4) C(5) 168.0
H(1) C(1) C(4) C(9) -10.6
P(2) C(2) C(3) H(27) 0.7
P(2) C(2) C(3) H(28) -172.8
C(1) C(2) C(3) H(27) 176.1
C(1) C(2) C(3) H(28) 2.6
C(1) C(4) C(5) C(6) -178.2(1)
C(1) C(4) C(5) H(2) 2.2
C(9) C(4) C(5) C(6) 0.4(2)
C(9) C(4) C(5) H(2) -179.2
C(1) C(4) C(9) C(8) 177.5(1)
C(1) C(4) C(9) H(3) -2.8
C(5) C(4) C(9) C(8) -1.1(2)
C(5) C(4) C(9) H(3) 178.5
C(4) C(5) C(6) C(7) 0.6(3)
C(4) C(5) C(6) H(21) -179.7
H(2) C(5) C(6) C(7) -179.8
H(2) C(5) C(6) H(21) -0.1
C(5) C(6) C(7) C(8) -1.0(3)
C(5) C(6) C(7) H(22) 179.9
H(21) C(6) C(7) C(8) 179.4
H(21) C(6) C(7) H(22) 0.3
C(6) C(7) C(8) C(9) 0.3(3)
C(6) C(7) C(8) H(4) 178.0
H(22) C(7) C(8) C(9) 179.4
H(22) C(7) C(8) H(4) -2.9
C(7) C(8) C(9) C(4) 0.8(3)
C(7) C(8) C(9) H(3) -178.8
H(4) C(8) C(9) C(4) -177.0
H(4) C(8) C(9) H(3) 3.4
P(1) C(10) C(11) C(12) -176.5(2)
P(1) C(10) C(11) H(9) 5.0
C(15) C(10) C(11) C(12) 0.8(3)
C(15) C(10) C(11) H(9) -177.7
P(1) C(10) C(15) C(14) 176.3(2)
P(1) C(10) C(15) H(10) -4.0
C(11) C(10) C(15) C(14) -1.2(3)
C(11) C(10) C(15) H(10) 178.6
C(10) C(11) C(12) C(13) 0.7(3)
C(10) C(11) C(12) H(13) -179.3
H(9) C(11) C(12) C(13) 179.2
H(9) C(11) C(12) H(13) -0.8
C(11) C(12) C(13) C(14) -1.8(4)
C(11) C(12) C(13) H(12) 178.5
H(13) C(12) C(13) C(14) 178.2
H(13) C(12) C(13) H(12) -1.6
C(12) C(13) C(14) C(15) 1.4(3)
C(12) C(13) C(14) H(11) -179.1
H(12) C(13) C(14) C(15) -178.9
H(12) C(13) C(14) H(11) 0.6
C(13) C(14) C(15) C(10) 0.1(3)
C(13) C(14) C(15) H(10) -179.7
H(11) C(14) C(15) C(10) -179.4
H(11) C(14) C(15) H(10) 0.9
P(1) C(16) C(17) C(18) -178.6(2)
P(1) C(16) C(17) H(5) 1.6
C(21) C(16) C(17) C(18) -0.0(3)
C(21) C(16) C(17) H(5) -179.8
P(1) C(16) C(21) C(20) 178.5(2)
P(1) C(16) C(21) H(8) -2.2
C(17) C(16) C(21) C(20) -0.0(3)
C(17) C(16) C(21) H(8) 179.3
C(16) C(17) C(18) C(19) -0.0(4)
C(16) C(17) C(18) H(6) -179.0
H(5) C(17) C(18) C(19) 179.8
H(5) C(17) C(18) H(6) 0.7
C(17) C(18) C(19) C(20) 0.0(3)
C(17) C(18) C(19) H(7) -179.7
H(6) C(18) C(19) C(20) 179.1
H(6) C(18) C(19) H(7) -0.7
C(18) C(19) C(20) C(21) -0.1(3)
C(18) C(19) C(20) H(23) 179.9
H(7) C(19) C(20) C(21) 179.6
H(7) C(19) C(20) H(23) -0.4
C(19) C(20) C(21) C(16) 0.1(3)
C(19) C(20) C(21) H(8) -179.3
H(23) C(20) C(21) C(16) -179.9
H(23) C(20) C(21) H(8) 0.8
P(2) C(22) C(23) C(24) 174.6(2)
P(2) C(22) C(23) H(18) -6.4
C(27) C(22) C(23) C(24) -0.5(3)
C(27) C(22) C(23) H(18) 178.6
P(2) C(22) C(27) C(26) -176.5(2)
P(2) C(22) C(27) H(14) 3.6
C(23) C(22) C(27) C(26) -1.3(3)
C(23) C(22) C(27) H(14) 178.8
C(22) C(23) C(24) C(25) 1.5(4)
C(22) C(23) C(24) H(17) -179.4
H(18) C(23) C(24) C(25) -177.6
H(18) C(23) C(24) H(17) 1.5
C(23) C(24) C(25) C(26) -0.7(4)
C(23) C(24) C(25) H(16) -179.6
H(17) C(24) C(25) C(26) -179.8
H(17) C(24) C(25) H(16) 1.2
C(24) C(25) C(26) C(27) -1.1(4)
C(24) C(25) C(26) H(15) 178.3
H(16) C(25) C(26) C(27) 177.9
H(16) C(25) C(26) H(15) -2.7
C(25) C(26) C(27) C(22) 2.1(4)
C(25) C(26) C(27) H(14) -178.0
H(15) C(26) C(27) C(22) -177.3
H(15) C(26) C(27) H(14) 2.6
P(2) C(28) C(29) C(30) 176.4(2)
P(2) C(28) C(29) H(19) -4.2
C(33) C(28) C(29) C(30) -0.4(3)
C(33) C(28) C(29) H(19) 179.0
P(2) C(28) C(33) C(32) -176.0(2)
P(2) C(28) C(33) H(26) 4.4
C(29) C(28) C(33) C(32) 0.9(3)
C(29) C(28) C(33) H(26) -178.7
C(28) C(29) C(30) C(31) -0.5(3)
C(28) C(29) C(30) H(20) 179.6
H(19) C(29) C(30) C(31) -179.9
H(19) C(29) C(30) H(20) 0.2
C(29) C(30) C(31) C(32) 1.0(4)
C(29) C(30) C(31) H(24) 179.6
H(20) C(30) C(31) C(32) -179.1
H(20) C(30) C(31) H(24) -0.5
C(30) C(31) C(32) C(33) -0.5(4)
C(30) C(31) C(32) H(25) -178.4
H(24) C(31) C(32) C(33) -179.1
H(24) C(31) C(32) H(25) 3.0
C(31) C(32) C(33) C(28) -0.5(3)
C(31) C(32) C(33) H(26) 179.1
H(25) C(32) C(33) C(28) 177.4
H(25) C(32) C(33) H(26) -3.0
